data_7226576
loop_
_publ_author_name
'Pitchaimani, J.'
'Raja, MR Charan'
'Srinivasan, Sujatha'
'Kar Mahapatra, Santanu'
'Moon, Dohyun'
'Anthony, Savarimuthu Philip'
'Madhu, Vedichi'

_publ_section_title
;
 Arene Ruthenium (II) Complexes with Chalcone, Aminoantipyrine and
 Aminopyrimidine Based Ligands: Synthesis, Structure and Preliminary
 Evaluation of Anti-leukemia Activity
;
_journal_name_full 'RSC Adv.'
_journal_paper_doi 10.1039/C6RA18504E
_journal_year 2016
_chemical_formula_moiety 'C21 H27 Cl2 N3 O Ru'
_chemical_formula_sum 'C21 H27 Cl2 N3 O Ru'
_chemical_formula_weight 509.42
_space_group_crystal_system monoclinic
_space_group_IT_number 15
_space_group_name_Hall '-C 2yc'
_space_group_name_H-M_alt 'C 1 2/c 1'
_symmetry_space_group_name_Hall '-C 2yc'
_symmetry_space_group_name_H-M 'C 1 2/c 1'
_atom_sites_solution_hydrogens geom
_audit_creation_method SHELXL-2014/7
_audit_update_record
;
2016-04-28 deposited with the CCDC.
2016-09-14 downloaded from the CCDC.
;
_cell_angle_alpha 90
_cell_angle_beta 97.18(3)
_cell_angle_gamma 90
_cell_formula_units_Z 8
_cell_length_a 12.175(2)
_cell_length_b 11.563(2)
_cell_length_c 30.760(6)
_cell_measurement_reflns_used 116183
_cell_measurement_temperature 100(2)
_cell_measurement_theta_max 33.679
_cell_measurement_theta_min 0.349
_cell_volume 4296.4(14)
_computing_cell_refinement '<i>HKL3000sm</i>(Otwinowski & Minor, 1997)'
_computing_data_collection '<i>PAL ADSC Quantum-210 ADX Program</i>(Arvai & Nielsen, 1983)'
_computing_data_reduction '<i>HKL3000sm</i>(Otwinowski & Minor, 1997)'
_computing_molecular_graphics '<i>DIAMOND</i>(Putz, Brandenburg, 2007)'
_computing_publication_material '<i>enCIFer 1.5.1</i>'
_computing_structure_refinement '<i>SHELXL-2014/7</i>(Sheldrick, 2015b)'
_computing_structure_solution '<i>SHELXT-2014/5</i>(Sheldrick, 2015a)'
_diffrn_ambient_temperature 100(2)
_diffrn_measured_fraction_theta_full 0.966
_diffrn_measured_fraction_theta_max 0.956
_diffrn_measurement_device_type 'ADSC Q210 CCD area detector'
_diffrn_measurement_method 'omega scan'
_diffrn_radiation_type synchrotron
_diffrn_radiation_wavelength 0.610
_diffrn_reflns_av_R_equivalents 0.0424
_diffrn_reflns_av_unetI/netI 0.0317
_diffrn_reflns_Laue_measured_fraction_full 0.966
_diffrn_reflns_Laue_measured_fraction_max 0.956
_diffrn_reflns_limit_h_max 16
_diffrn_reflns_limit_h_min -16
_diffrn_reflns_limit_k_max 16
_diffrn_reflns_limit_k_min -15
_diffrn_reflns_limit_l_max 42
_diffrn_reflns_limit_l_min -42
_diffrn_reflns_number 20239
_diffrn_reflns_point_group_measured_fraction_full 0.966
_diffrn_reflns_point_group_measured_fraction_max 0.956
_diffrn_reflns_theta_full 21.469
_diffrn_reflns_theta_max 24.998
_diffrn_reflns_theta_min 2.093
_diffrn_source 'PLSII 2D bending magnet'
_exptl_absorpt_coefficient_mu 0.657
_exptl_absorpt_correction_T_max 0.924
_exptl_absorpt_correction_T_min 0.835
_exptl_absorpt_correction_type empirical
_exptl_absorpt_process_details '<i>HKL3000sm Scalepack(Otwinowski & Minor, 1997)</i>'
_exptl_crystal_colour brown
_exptl_crystal_density_diffrn 1.575
_exptl_crystal_description plate
_exptl_crystal_F_000 2080
_exptl_crystal_size_max 0.312
_exptl_crystal_size_mid 0.305
_exptl_crystal_size_min 0.125
_refine_diff_density_max 1.295
_refine_diff_density_min -2.106
_refine_diff_density_rms 0.157
_refine_ls_extinction_method none
_refine_ls_goodness_of_fit_ref 1.133
_refine_ls_hydrogen_treatment constr
_refine_ls_matrix_type full
_refine_ls_number_parameters 258
_refine_ls_number_reflns 5736
_refine_ls_number_restraints 0
_refine_ls_restrained_S_all 1.133
_refine_ls_R_factor_all 0.0378
_refine_ls_R_factor_gt 0.0326
_refine_ls_shift/su_max 0.004
_refine_ls_shift/su_mean 0.000
_refine_ls_structure_factor_coef Fsqd
_refine_ls_weighting_details 'w=1/[\s^2^(Fo^2^)+(0.0424P)^2^+13.9501P] where P=(Fo^2^+2Fc^2^)/3'
_refine_ls_weighting_scheme calc
_refine_ls_wR_factor_gt 0.0859
_refine_ls_wR_factor_ref 0.0875
_reflns_Friedel_coverage 0.000
_reflns_number_gt 5326
_reflns_number_total 5736
_reflns_threshold_expression 'I > 2\s(I)'
_cod_data_source_file c6ra18504e2.cif
_cod_data_source_block SPA62
_cod_original_cell_volume 4296.4(15)
_cod_database_code 7226576
_shelx_shelxl_version_number 2014/7
_shelx_space_group_comment
;
The symmetry employed for this shelxl refinement is uniquely defined
by the following loop, which should always be used as a source of
symmetry information in preference to the above space-group names.
They are only intended as comments.
;
_shelx_estimated_absorpt_t_min 0.821
_shelx_estimated_absorpt_t_max 0.922

loop_
_space_group_symop_operation_xyz
'x, y, z'
'-x, y, -z+1/2'
'x+1/2, y+1/2, z'
'-x+1/2, y+1/2, -z+1/2'
'-x, -y, -z'
'x, -y, z-1/2'
'-x+1/2, -y+1/2, -z'
'x+1/2, -y+1/2, z-1/2'

loop_
_atom_site_label
_atom_site_type_symbol
_atom_site_fract_x
_atom_site_fract_y
_atom_site_fract_z
_atom_site_U_iso_or_equiv
_atom_site_adp_type
_atom_site_occupancy
_atom_site_site_symmetry_order
_atom_site_calc_flag
_atom_site_refinement_flags_posn
_atom_site_refinement_flags_adp
Ru1 Ru 0.35315(2) 0.40345(2) 0.56114(2) 0.00717(6) Uani 1 1 d . .
Cl1 Cl 0.29445(4) 0.47045(4) 0.48756(2) 0.01102(10) Uani 1 1 d . .
Cl2 Cl 0.49251(4) 0.29191(4) 0.53117(2) 0.01228(10) Uani 1 1 d . .
O1 O 0.61597(14) 0.56645(15) 0.64781(5) 0.0166(3) Uani 1 1 d . .
N1 N 0.47657(14) 0.53869(15) 0.55994(5) 0.0093(3) Uani 1 1 d . .
H1A H 0.5443 0.5043 0.5645 0.011 Uiso 1 1 calc R U
H1B H 0.4691 0.5684 0.5323 0.011 Uiso 1 1 calc R U
N2 N 0.51907(15) 0.74082(16) 0.65028(5) 0.0113(3) Uani 1 1 d . .
N3 N 0.44942(15) 0.80688(16) 0.61932(5) 0.0102(3) Uani 1 1 d . .
C1 C 0.54692(17) 0.63614(18) 0.63140(6) 0.0105(4) Uani 1 1 d . .
C2 C 0.47814(17) 0.63356(18) 0.58956(6) 0.0090(3) Uani 1 1 d . .
C3 C 0.41999(17) 0.73297(18) 0.58405(6) 0.0097(4) Uani 1 1 d . .
C4 C 0.33270(18) 0.7660(2) 0.54807(7) 0.0145(4) Uani 1 1 d . .
H4A H 0.3270 0.7064 0.5252 0.022 Uiso 1 1 calc R U
H4B H 0.3519 0.8402 0.5356 0.022 Uiso 1 1 calc R U
H4C H 0.2616 0.7732 0.5597 0.022 Uiso 1 1 calc R U
C5 C 0.35865(19) 0.8673(2) 0.63722(7) 0.0164(4) Uani 1 1 d . .
H5A H 0.3195 0.9170 0.6145 0.025 Uiso 1 1 calc R U
H5B H 0.3890 0.9147 0.6623 0.025 Uiso 1 1 calc R U
H5C H 0.3070 0.8104 0.6467 0.025 Uiso 1 1 calc R U
C6 C 0.58460(17) 0.79746(19) 0.68525(6) 0.0110(4) Uani 1 1 d . .
C7 C 0.6261(2) 0.7315(2) 0.72165(7) 0.0178(4) Uani 1 1 d . .
H7 H 0.6096 0.6514 0.7230 0.021 Uiso 1 1 calc R U
C8 C 0.6921(2) 0.7855(2) 0.75596(7) 0.0223(5) Uani 1 1 d . .
H8 H 0.7227 0.7408 0.7804 0.027 Uiso 1 1 calc R U
C9 C 0.7142(2) 0.9028(2) 0.75519(8) 0.0207(5) Uani 1 1 d . .
H9 H 0.7589 0.9385 0.7790 0.025 Uiso 1 1 calc R U
C10 C 0.6703(2) 0.9677(2) 0.71933(7) 0.0182(4) Uani 1 1 d . .
H10 H 0.6840 1.0485 0.7188 0.022 Uiso 1 1 calc R U
C11 C 0.60614(19) 0.9153(2) 0.68391(7) 0.0139(4) Uani 1 1 d . .
H11 H 0.5775 0.9599 0.6591 0.017 Uiso 1 1 calc R U
C12 C 0.0949(2) 0.5080(2) 0.55315(8) 0.0213(5) Uani 1 1 d . .
H12A H 0.0251 0.4923 0.5648 0.032 Uiso 1 1 calc R U
H12B H 0.0869 0.4891 0.5219 0.032 Uiso 1 1 calc R U
H12C H 0.1138 0.5900 0.5572 0.032 Uiso 1 1 calc R U
C13 C 0.18498(17) 0.4355(2) 0.57700(7) 0.0129(4) Uani 1 1 d . .
C14 C 0.19587(17) 0.3164(2) 0.56541(6) 0.0123(4) Uani 1 1 d . .
H14 H 0.1448 0.2833 0.5430 0.015 Uiso 1 1 calc R U
C15 C 0.28097(18) 0.24862(19) 0.58686(6) 0.0118(4) Uani 1 1 d . .
H15 H 0.2861 0.1695 0.5791 0.014 Uiso 1 1 calc R U
C16 C 0.36089(17) 0.29608(19) 0.62045(6) 0.0106(4) Uani 1 1 d . .
C17 C 0.35198(18) 0.41391(19) 0.63126(6) 0.0119(4) Uani 1 1 d . .
H17 H 0.4048 0.4477 0.6529 0.014 Uiso 1 1 calc R U
C18 C 0.26370(18) 0.48278(19) 0.60973(6) 0.0130(4) Uani 1 1 d . .
H18 H 0.2580 0.5618 0.6176 0.016 Uiso 1 1 calc R U
C19 C 0.44932(18) 0.2175(2) 0.64329(7) 0.0149(4) Uani 1 1 d . .
H19 H 0.4551 0.1489 0.6239 0.018 Uiso 1 1 calc R U
C20 C 0.4084(2) 0.1738(2) 0.68561(8) 0.0225(5) Uani 1 1 d . .
H20A H 0.4002 0.2394 0.7051 0.034 Uiso 1 1 calc R U
H20B H 0.4623 0.1190 0.7003 0.034 Uiso 1 1 calc R U
H20C H 0.3368 0.1352 0.6785 0.034 Uiso 1 1 calc R U
C21 C 0.5635(2) 0.2724(3) 0.65145(10) 0.0289(6) Uani 1 1 d . .
H21A H 0.5848 0.3009 0.6237 0.043 Uiso 1 1 calc R U
H21B H 0.6174 0.2147 0.6639 0.043 Uiso 1 1 calc R U
H21C H 0.5619 0.3371 0.6720 0.043 Uiso 1 1 calc R U

loop_
_atom_site_aniso_label
_atom_site_aniso_U_11
_atom_site_aniso_U_22
_atom_site_aniso_U_33
_atom_site_aniso_U_23
_atom_site_aniso_U_13
_atom_site_aniso_U_12
Ru1 0.00621(9) 0.00749(9) 0.00760(8) -0.00032(5) 0.00005(5) -0.00086(6)
Cl1 0.0108(2) 0.0123(2) 0.00949(18) 0.00057(15) -0.00081(14) -0.00070(18)
Cl2 0.0114(2) 0.0105(2) 0.0153(2) -0.00055(15) 0.00299(15) 0.00171(18)
O1 0.0174(8) 0.0136(8) 0.0167(7) -0.0017(6) -0.0065(6) 0.0048(7)
N1 0.0085(7) 0.0097(8) 0.0096(7) -0.0023(6) 0.0008(5) -0.0022(7)
N2 0.0129(8) 0.0103(8) 0.0093(7) -0.0015(6) -0.0031(6) 0.0006(7)
N3 0.0106(8) 0.0095(8) 0.0099(7) -0.0011(6) -0.0005(6) 0.0018(7)
C1 0.0106(9) 0.0093(9) 0.0109(8) -0.0006(6) -0.0007(6) -0.0015(8)
C2 0.0090(8) 0.0084(9) 0.0093(8) -0.0009(6) -0.0003(6) -0.0028(7)
C3 0.0086(8) 0.0109(9) 0.0096(8) 0.0002(6) 0.0008(6) -0.0002(8)
C4 0.0131(10) 0.0159(10) 0.0131(9) -0.0001(7) -0.0035(7) 0.0030(8)
C5 0.0129(10) 0.0177(11) 0.0186(9) -0.0055(8) 0.0023(7) 0.0053(9)
C6 0.0108(9) 0.0127(10) 0.0090(8) -0.0036(6) -0.0004(6) 0.0002(8)
C7 0.0235(11) 0.0157(11) 0.0128(9) -0.0023(7) -0.0036(8) 0.0036(9)
C8 0.0270(12) 0.0230(12) 0.0143(9) -0.0054(8) -0.0076(8) 0.0098(11)
C9 0.0180(11) 0.0258(13) 0.0168(10) -0.0105(8) -0.0035(8) 0.0019(10)
C10 0.0171(11) 0.0206(12) 0.0169(9) -0.0057(8) 0.0020(7) -0.0066(9)
C11 0.0148(10) 0.0152(10) 0.0115(8) -0.0018(7) 0.0013(7) -0.0026(8)
C12 0.0119(10) 0.0253(13) 0.0269(11) 0.0097(9) 0.0030(8) 0.0070(10)
C13 0.0073(9) 0.0175(10) 0.0145(9) 0.0038(7) 0.0030(7) 0.0015(8)
C14 0.0072(8) 0.0170(10) 0.0124(8) 0.0011(7) 0.0003(6) -0.0046(8)
C15 0.0134(9) 0.0097(9) 0.0123(8) 0.0014(7) 0.0014(7) -0.0043(8)
C16 0.0091(9) 0.0129(10) 0.0099(8) 0.0029(6) 0.0013(6) -0.0002(8)
C17 0.0133(9) 0.0143(10) 0.0081(8) -0.0006(6) 0.0018(6) -0.0041(8)
C18 0.0145(10) 0.0118(9) 0.0138(8) -0.0008(7) 0.0063(7) 0.0006(8)
C19 0.0121(9) 0.0176(10) 0.0142(9) 0.0047(7) -0.0011(7) 0.0006(9)
C20 0.0261(12) 0.0238(12) 0.0182(10) 0.0097(9) 0.0051(8) 0.0062(11)
C21 0.0138(11) 0.0312(15) 0.0385(14) 0.0153(11) -0.0087(9) -0.0019(11)

loop_
_atom_type_symbol
_atom_type_description
_atom_type_scat_dispersion_real
_atom_type_scat_dispersion_imag
_atom_type_scat_source
C C 0.0020 0.0010 'International Tables Vol C Tables 4.2.6.8 and 6.1.1.4'
H H 0.0000 0.0000 'International Tables Vol C Tables 4.2.6.8 and 6.1.1.4'
N N 0.0040 0.0020 'International Tables Vol C Tables 4.2.6.8 and 6.1.1.4'
O O 0.0080 0.0040 'International Tables Vol C Tables 4.2.6.8 and 6.1.1.4'
Cl Cl 0.1170 0.1180 'International Tables Vol C Tables 4.2.6.8 and 6.1.1.4'
Ru Ru -2.0290 0.6360 'International Tables Vol C Tables 4.2.6.8 and 6.1.1.4'

loop_
_geom_angle_atom_site_label_1
_geom_angle_atom_site_label_2
_geom_angle_atom_site_label_3
_geom_angle
C18 Ru1 C17 38.68(8)
C18 Ru1 N1 96.64(8)
C17 Ru1 N1 93.87(7)
C18 Ru1 C14 68.40(9)
C17 Ru1 C14 81.39(8)
N1 Ru1 C14 161.31(8)
C18 Ru1 C15 80.62(8)
C17 Ru1 C15 68.38(8)
N1 Ru1 C15 154.97(7)
C14 Ru1 C15 37.32(8)
C18 Ru1 C13 37.78(8)
C17 Ru1 C13 69.27(8)
N1 Ru1 C13 123.28(8)
C14 Ru1 C13 38.20(8)
C15 Ru1 C13 68.24(9)
C18 Ru1 C16 68.82(8)
C17 Ru1 C16 37.71(8)
N1 Ru1 C16 117.55(7)
C14 Ru1 C16 68.69(8)
C15 Ru1 C16 38.25(7)
C13 Ru1 C16 81.67(8)
C18 Ru1 Cl2 159.01(6)
C17 Ru1 Cl2 120.35(6)
N1 Ru1 Cl2 81.77(5)
C14 Ru1 Cl2 116.27(6)
C15 Ru1 Cl2 91.97(6)
C13 Ru1 Cl2 153.93(6)
C16 Ru1 Cl2 93.22(6)
C18 Ru1 Cl1 113.36(6)
C17 Ru1 Cl1 151.53(6)
N1 Ru1 Cl1 82.96(5)
C14 Ru1 Cl1 92.60(6)
C15 Ru1 Cl1 121.13(6)
C13 Ru1 Cl1 88.81(6)
C16 Ru1 Cl1 159.37(6)
Cl2 Ru1 Cl1 87.32(3)
C2 N1 Ru1 119.83(13)
C2 N1 H1A 107.4
Ru1 N1 H1A 107.4
C2 N1 H1B 107.4
Ru1 N1 H1B 107.4
H1A N1 H1B 106.9
C1 N2 N3 110.02(15)
C1 N2 C6 124.82(18)
N3 N2 C6 119.59(17)
C3 N3 N2 105.47(16)
C3 N3 C5 116.80(17)
N2 N3 C5 114.77(16)
O1 C1 N2 125.82(18)
O1 C1 C2 130.1(2)
N2 C1 C2 104.09(17)
C3 C2 N1 127.64(18)
C3 C2 C1 109.31(18)
N1 C2 C1 123.05(18)
C2 C3 N3 110.19(17)
C2 C3 C4 128.90(19)
N3 C3 C4 120.87(19)
C3 C4 H4A 109.5
C3 C4 H4B 109.5
H4A C4 H4B 109.5
C3 C4 H4C 109.5
H4A C4 H4C 109.5
H4B C4 H4C 109.5
N3 C5 H5A 109.5
N3 C5 H5B 109.5
H5A C5 H5B 109.5
N3 C5 H5C 109.5
H5A C5 H5C 109.5
H5B C5 H5C 109.5
C11 C6 C7 120.59(19)
C11 C6 N2 121.42(18)
C7 C6 N2 118.0(2)
C8 C7 C6 118.7(2)
C8 C7 H7 120.7
C6 C7 H7 120.7
C9 C8 C7 121.4(2)
C9 C8 H8 119.3
C7 C8 H8 119.3
C10 C9 C8 119.2(2)
C10 C9 H9 120.4
C8 C9 H9 120.4
C9 C10 C11 120.6(2)
C9 C10 H10 119.7
C11 C10 H10 119.7
C6 C11 C10 119.4(2)
C6 C11 H11 120.3
C10 C11 H11 120.3
C13 C12 H12A 109.5
C13 C12 H12B 109.5
H12A C12 H12B 109.5
C13 C12 H12C 109.5
H12A C12 H12C 109.5
H12B C12 H12C 109.5
C18 C13 C14 118.33(19)
C18 C13 C12 121.5(2)
C14 C13 C12 120.1(2)
C18 C13 Ru1 69.80(12)
C14 C13 Ru1 70.40(12)
C12 C13 Ru1 129.19(15)
C15 C14 C13 120.53(19)
C15 C14 Ru1 71.50(12)
C13 C14 Ru1 71.40(12)
C15 C14 H14 119.7
C13 C14 H14 119.7
Ru1 C14 H14 129.9
C14 C15 C16 121.4(2)
C14 C15 Ru1 71.18(12)
C16 C15 Ru1 71.38(11)
C14 C15 H15 119.3
C16 C15 H15 119.3
Ru1 C15 H15 131.0
C17 C16 C15 118.27(19)
C17 C16 C19 122.83(19)
C15 C16 C19 118.89(19)
C17 C16 Ru1 69.73(11)
C15 C16 Ru1 70.37(11)
C19 C16 Ru1 132.73(15)
C16 C17 C18 120.25(19)
C16 C17 Ru1 72.56(11)
C18 C17 Ru1 70.60(11)
C16 C17 H17 119.9
C18 C17 H17 119.9
Ru1 C17 H17 129.4
C13 C18 C17 121.2(2)
C13 C18 Ru1 72.42(12)
C17 C18 Ru1 70.71(12)
C13 C18 H18 119.4
C17 C18 H18 119.4
Ru1 C18 H18 130.1
C16 C19 C21 114.1(2)
C16 C19 C20 107.68(19)
C21 C19 C20 112.6(2)
C16 C19 H19 107.4
C21 C19 H19 107.4
C20 C19 H19 107.4
C19 C20 H20A 109.5
C19 C20 H20B 109.5
H20A C20 H20B 109.5
C19 C20 H20C 109.5
H20A C20 H20C 109.5
H20B C20 H20C 109.5
C19 C21 H21A 109.5
C19 C21 H21B 109.5
H21A C21 H21B 109.5
C19 C21 H21C 109.5
H21A C21 H21C 109.5
H21B C21 H21C 109.5

loop_
_geom_bond_atom_site_label_1
_geom_bond_atom_site_label_2
_geom_bond_distance
Ru1 C18 2.161(2)
Ru1 C17 2.162(2)
Ru1 N1 2.1723(18)
Ru1 C14 2.182(2)
Ru1 C15 2.186(2)
Ru1 C13 2.195(2)
Ru1 C16 2.199(2)
Ru1 Cl2 2.4047(7)
Ru1 Cl1 2.4143(7)
O1 C1 1.227(3)
N1 C2 1.425(2)
N1 H1A 0.9100
N1 H1B 0.9100
N2 C1 1.402(3)
N2 N3 1.417(2)
N2 C6 1.417(2)
N3 C3 1.392(2)
N3 C5 1.471(3)
C1 C2 1.445(3)
C2 C3 1.350(3)
C3 C4 1.485(3)
C4 H4A 0.9800
C4 H4B 0.9800
C4 H4C 0.9800
C5 H5A 0.9800
C5 H5B 0.9800
C5 H5C 0.9800
C6 C11 1.389(3)
C6 C7 1.396(3)
C7 C8 1.392(3)
C7 H7 0.9500
C8 C9 1.384(4)
C8 H8 0.9500
C9 C10 1.384(3)
C9 H9 0.9500
C10 C11 1.397(3)
C10 H10 0.9500
C11 H11 0.9500
C12 C13 1.498(3)
C12 H12A 0.9800
C12 H12B 0.9800
C12 H12C 0.9800
C13 C18 1.411(3)
C13 C14 1.432(3)
C14 C15 1.397(3)
C14 H14 0.9500
C15 C16 1.437(3)
C15 H15 0.9500
C16 C17 1.410(3)
C16 C19 1.513(3)
C17 C18 1.432(3)
C17 H17 0.9500
C18 H18 0.9500
C19 C21 1.520(3)
C19 C20 1.536(3)
C19 H19 1.0000
C20 H20A 0.9800
C20 H20B 0.9800
C20 H20C 0.9800
C21 H21A 0.9800
C21 H21B 0.9800
C21 H21C 0.9800

loop_
_geom_torsion_atom_site_label_1
_geom_torsion_atom_site_label_2
_geom_torsion_atom_site_label_3
_geom_torsion_atom_site_label_4
_geom_torsion
C1 N2 N3 C3 9.9(2)
C6 N2 N3 C3 164.89(18)
C1 N2 N3 C5 139.96(19)
C6 N2 N3 C5 -65.1(2)
N3 N2 C1 O1 170.9(2)
C6 N2 C1 O1 17.5(3)
N3 N2 C1 C2 -8.1(2)
C6 N2 C1 C2 -161.48(19)
Ru1 N1 C2 C3 -86.5(2)
Ru1 N1 C2 C1 94.2(2)
O1 C1 C2 C3 -175.7(2)
N2 C1 C2 C3 3.3(2)
O1 C1 C2 N1 3.7(4)
N2 C1 C2 N1 -177.37(18)
N1 C2 C3 N3 -176.45(19)
C1 C2 C3 N3 2.9(2)
N1 C2 C3 C4 5.9(4)
C1 C2 C3 C4 -174.8(2)
N2 N3 C3 C2 -7.8(2)
C5 N3 C3 C2 -136.6(2)
N2 N3 C3 C4 170.11(18)
C5 N3 C3 C4 41.3(3)
C1 N2 C6 C11 133.3(2)
N3 N2 C6 C11 -17.7(3)
C1 N2 C6 C7 -47.5(3)
N3 N2 C6 C7 161.4(2)
C11 C6 C7 C8 -1.9(4)
N2 C6 C7 C8 179.0(2)
C6 C7 C8 C9 2.0(4)
C7 C8 C9 C10 -0.5(4)
C8 C9 C10 C11 -1.2(4)
C7 C6 C11 C10 0.3(3)
N2 C6 C11 C10 179.4(2)
C9 C10 C11 C6 1.3(3)
C18 C13 C14 C15 1.5(3)
C12 C13 C14 C15 178.7(2)
Ru1 C13 C14 C15 54.04(18)
C18 C13 C14 Ru1 -52.53(17)
C12 C13 C14 Ru1 124.67(19)
C13 C14 C15 C16 -1.1(3)
Ru1 C14 C15 C16 52.92(17)
C13 C14 C15 Ru1 -54.00(17)
C14 C15 C16 C17 -0.4(3)
Ru1 C15 C16 C17 52.45(16)
C14 C15 C16 C19 178.42(19)
Ru1 C15 C16 C19 -128.75(18)
C14 C15 C16 Ru1 -52.83(18)
C15 C16 C17 C18 1.4(3)
C19 C16 C17 C18 -177.39(19)
Ru1 C16 C17 C18 54.11(17)
C15 C16 C17 Ru1 -52.75(16)
C19 C16 C17 Ru1 128.50(19)
C14 C13 C18 C17 -0.5(3)
C12 C13 C18 C17 -177.69(19)
Ru1 C13 C18 C17 -53.34(17)
C14 C13 C18 Ru1 52.81(17)
C12 C13 C18 Ru1 -124.3(2)
C16 C17 C18 C13 -0.9(3)
Ru1 C17 C18 C13 54.11(17)
C16 C17 C18 Ru1 -55.03(17)
C17 C16 C19 C21 -42.2(3)
C15 C16 C19 C21 139.1(2)
Ru1 C16 C19 C21 49.8(3)
C17 C16 C19 C20 83.6(3)
C15 C16 C19 C20 -95.2(2)
Ru1 C16 C19 C20 175.56(17)
